data_2229314
loop_
_publ_author_name
'Inkaya, Ersin'
'Din\,cer, Muharrem'
'\,Cukuroval\?i, Alaaddin'
'Y\?ilmaz, Engin'

_publ_section_title
;
 2-Chloro-<i>N</i>-[4-(3-methyl-3-phenylcyclobutyl)-1,3-thiazol-2-yl]-<i>N</i>'-(naphthalen-1-ylmethylidene)acetohydrazide
;
_journal_coeditor_code ZS2087
_journal_issue 2
_journal_name_full 'Acta Crystallographica Section E'
_journal_page_first o310
_journal_paper_doi 10.1107/S1600536811000183
_journal_volume 67
_journal_year 2011
_chemical_formula_iupac 'C27 H24 Cl N3 O S'
_chemical_formula_moiety 'C27 H24 Cl N3 O S'
_chemical_formula_sum 'C27 H24 Cl N3 O S'
_chemical_formula_weight 474.00
_chemical_name_systematic
;
2-Chloro-<i>N</i>-[4-(3-methyl-3-phenylcyclobutyl)-1,3-thiazol-2-yl]-
<i>N</i>'-(naphthalen-1-ylmethylidene)acetohydrazide
;
_space_group_IT_number 14
_symmetry_cell_setting monoclinic
_symmetry_space_group_name_Hall '-P 2ybc'
_symmetry_space_group_name_H-M 'P 1 21/c 1'
_atom_sites_solution_hydrogens geom
_atom_sites_solution_primary direct
_atom_sites_solution_secondary difmap
_audit_creation_method SHELXL-97
_cell_angle_alpha 90.00
_cell_angle_beta 92.185(5)
_cell_angle_gamma 90.00
_cell_formula_units_Z 4
_cell_length_a 7.498(5)
_cell_length_b 12.823(5)
_cell_length_c 24.924(5)
_cell_measurement_reflns_used 9611
_cell_measurement_temperature 296
_cell_measurement_theta_max 27.25
_cell_measurement_theta_min 1.63
_cell_volume 2394.6(19)
_computing_cell_refinement 'X-AREA (Stoe & Cie, 2002)'
_computing_data_collection 'X-AREA (Stoe & Cie, 2002)'
_computing_data_reduction 'X-RED32 (Stoe & Cie, 2002)'
_computing_molecular_graphics 'ORTEP-3 for Windows (Farrugia, 1997)'
_computing_publication_material 'WinGX (Farrugia, 1999) and PLATON (Spek, 2009)'
_computing_structure_refinement 'SHELXL97 (Sheldrick, 2008)'
_computing_structure_solution 'SHELXS97 (Sheldrick, 2008)'
_diffrn_ambient_temperature 296
_diffrn_measured_fraction_theta_full 0.998
_diffrn_measured_fraction_theta_max 0.998
_diffrn_measurement_device_type 'Stoe IPDS 2 CCD'
_diffrn_measurement_method 'rotation method'
_diffrn_radiation_monochromator 'plane graphite'
_diffrn_radiation_source 'fine-focus sealed tube'
_diffrn_radiation_type MoK\a
_diffrn_radiation_wavelength 0.71069
_diffrn_reflns_av_R_equivalents 0.1354
_diffrn_reflns_av_sigmaI/netI 0.1567
_diffrn_reflns_limit_h_max 7
_diffrn_reflns_limit_h_min -8
_diffrn_reflns_limit_k_max 15
_diffrn_reflns_limit_k_min -15
_diffrn_reflns_limit_l_max 29
_diffrn_reflns_limit_l_min -29
_diffrn_reflns_number 12524
_diffrn_reflns_theta_full 25.00
_diffrn_reflns_theta_max 25.00
_diffrn_reflns_theta_min 1.64
_diffrn_standards_number 0
_exptl_absorpt_coefficient_mu 0.272
_exptl_absorpt_correction_T_max 0.9607
_exptl_absorpt_correction_T_min 0.7965
_exptl_absorpt_correction_type integration
_exptl_absorpt_process_details '(X-RED32; Stoe & Cie, 2002)'
_exptl_crystal_colour 'pale brown'
_exptl_crystal_density_diffrn 1.315
_exptl_crystal_density_method 'not measured'
_exptl_crystal_description prism
_exptl_crystal_F_000 992
_exptl_crystal_size_max 0.360
_exptl_crystal_size_mid 0.223
_exptl_crystal_size_min 0.120
_refine_diff_density_max 0.144
_refine_diff_density_min -0.163
_refine_ls_extinction_method none
_refine_ls_goodness_of_fit_ref 0.896
_refine_ls_hydrogen_treatment constr
_refine_ls_matrix_type full
_refine_ls_number_parameters 298
_refine_ls_number_reflns 4206
_refine_ls_number_restraints 0
_refine_ls_restrained_S_all 0.896
_refine_ls_R_factor_all 0.2334
_refine_ls_R_factor_gt 0.0689
_refine_ls_shift/su_max 0.000
_refine_ls_shift/su_mean 0.000
_refine_ls_structure_factor_coef Fsqd
_refine_ls_weighting_details 'calc w=1/[\s^2^(Fo^2^)+(0.0426P)^2^] where P=(Fo^2^+2Fc^2^)/3'
_refine_ls_weighting_scheme calc
_refine_ls_wR_factor_gt 0.1096
_refine_ls_wR_factor_ref 0.1557
_reflns_number_gt 1375
_reflns_number_total 4206
_reflns_threshold_expression I>2\s(I)
_cod_data_source_file zs2087.cif
_cod_data_source_block I
_cod_original_sg_symbol_H-M 'P 21/c'
_cod_database_code 2229314
_cod_database_fobs_code 2229314

loop_
_symmetry_equiv_pos_as_xyz
'x, y, z'
'-x, y+1/2, -z+1/2'
'-x, -y, -z'
'x, -y-1/2, z-1/2'

loop_
_atom_site_type_symbol
_atom_site_label
_atom_site_fract_x
_atom_site_fract_y
_atom_site_fract_z
_atom_site_U_iso_or_equiv
_atom_site_adp_type
_atom_site_calc_flag
_atom_site_refinement_flags
_atom_site_occupancy
_atom_site_disorder_assembly
_atom_site_disorder_group
Cl Cl1 0.1715(3) 0.89358(11) 0.38214(7) 0.1256(8) Uani d . 1 . .
S S1 0.0165(3) 0.51892(13) 0.27709(7) 0.1101(7) Uani d . 1 . .
N N1 0.2484(6) 0.4174(3) 0.33380(17) 0.0726(14) Uani d . 1 . .
N N2 0.1837(6) 0.5845(3) 0.37084(17) 0.0721(14) Uani d . 1 . .
N N3 0.2157(6) 0.5688(3) 0.42568(17) 0.0760(15) Uani d . 1 . .
O O1 0.1257(7) 0.7154(3) 0.31249(16) 0.1143(18) Uani d . 1 . .
C C1 0.7867(12) 0.1538(6) 0.3653(3) 0.127(3) Uani d . 1 . .
H H1 0.8339 0.1724 0.3327 0.153 Uiso calc R 1 . .
C C2 0.8984(11) 0.1442(7) 0.4126(4) 0.140(3) Uani d . 1 . .
H H2 1.0198 0.1577 0.4106 0.168 Uiso calc R 1 . .
C C3 0.8345(13) 0.1166(6) 0.4591(4) 0.110(3) Uani d . 1 . .
H H3 0.9116 0.1100 0.4891 0.132 Uiso calc R 1 . .
C C4 0.6583(13) 0.0977(5) 0.4638(3) 0.103(2) Uani d . 1 . .
H H4 0.6128 0.0789 0.4966 0.123 Uiso calc R 1 . .
C C5 0.5461(9) 0.1073(4) 0.4178(3) 0.091(2) Uani d . 1 . .
H H5 0.4248 0.0943 0.4208 0.109 Uiso calc R 1 . .
C C6 0.6064(11) 0.1348(4) 0.3692(3) 0.0798(18) Uani d . 1 . .
C C8 0.4959(9) 0.0466(4) 0.2850(2) 0.103(2) Uani d . 1 . .
H H7A 0.6192 0.0327 0.2789 0.155 Uiso calc R 1 . .
H H7B 0.4325 0.0570 0.2513 0.155 Uiso calc R 1 . .
H H7C 0.4452 -0.0114 0.3034 0.155 Uiso calc R 1 . .
C C7 0.4812(9) 0.1451(4) 0.3194(2) 0.0763(18) Uani d . 1 . .
C C9 0.4947(9) 0.2463(4) 0.2867(2) 0.0884(19) Uani d . 1 . .
H H9A 0.5475 0.2368 0.2521 0.106 Uiso calc R 1 . .
H H9B 0.5516 0.3033 0.3064 0.106 Uiso calc R 1 . .
C C10 0.2863(9) 0.1759(4) 0.3310(2) 0.0788(18) Uani d . 1 . .
H H10A 0.2016 0.1192 0.3261 0.095 Uiso calc R 1 . .
H H10B 0.2737 0.2093 0.3656 0.095 Uiso calc R 1 . .
C C11 0.2862(9) 0.2530(4) 0.2835(2) 0.0811(18) Uani d . 1 . .
H H11 0.2394 0.2187 0.2508 0.097 Uiso calc R 1 . .
C C12 0.1991(8) 0.3552(4) 0.2899(2) 0.0748(18) Uani d . 1 . .
C C13 0.0734(9) 0.3984(4) 0.2568(2) 0.097(2) Uani d . 1 . .
H H13 0.0241 0.3657 0.2264 0.117 Uiso calc R 1 . .
C C14 0.1626(8) 0.5056(4) 0.3315(2) 0.0730(17) Uani d . 1 . .
C C15 0.1622(8) 0.6881(4) 0.3572(2) 0.082(2) Uani d . 1 . .
C C16 0.1878(8) 0.7630(4) 0.4043(2) 0.0866(19) Uani d . 1 . .
H H16A 0.3040 0.7515 0.4217 0.104 Uiso calc R 1 . .
H H16B 0.0976 0.7497 0.4303 0.104 Uiso calc R 1 . .
C C17 0.2259(8) 0.4801(4) 0.4471(2) 0.0809(19) Uani d . 1 . .
H H17 0.2139 0.4198 0.4265 0.097 Uiso calc R 1 . .
C C18 0.2573(8) 0.4748(4) 0.5056(2) 0.0760(17) Uani d . 1 . .
C C19 0.2719(9) 0.5651(5) 0.5343(3) 0.108(3) Uani d . 1 . .
H H19 0.2600 0.6288 0.5167 0.129 Uiso calc R 1 . .
C C20 0.3046(11) 0.5631(6) 0.5900(3) 0.135(3) Uani d . 1 . .
H H20 0.3144 0.6255 0.6089 0.162 Uiso calc R 1 . .
C C21 0.3222(10) 0.4714(7) 0.6168(3) 0.123(3) Uani d . 1 . .
H H21 0.3454 0.4713 0.6537 0.148 Uiso calc R 1 . .
C C22 0.3057(8) 0.3774(5) 0.5892(2) 0.0807(18) Uani d . 1 . .
C C23 0.2711(8) 0.3776(4) 0.5329(2) 0.0745(17) Uani d . 1 . .
C C24 0.2565(8) 0.2805(4) 0.5059(2) 0.092(2) Uani d . 1 . .
H H24 0.2392 0.2786 0.4687 0.111 Uiso calc R 1 . .
C C25 0.2679(10) 0.1900(5) 0.5343(3) 0.106(2) Uani d . 1 . .
H H25 0.2522 0.1270 0.5163 0.127 Uiso calc R 1 . .
C C26 0.3021(10) 0.1887(6) 0.5893(3) 0.115(3) Uani d . 1 . .
H H26 0.3126 0.1257 0.6076 0.138 Uiso calc R 1 . .
C C27 0.3200(9) 0.2792(7) 0.6158(3) 0.106(2) Uani d . 1 . .
H H27 0.3424 0.2779 0.6527 0.127 Uiso calc R 1 . .

loop_
_atom_site_aniso_label
_atom_site_aniso_U_11
_atom_site_aniso_U_22
_atom_site_aniso_U_33
_atom_site_aniso_U_12
_atom_site_aniso_U_13
_atom_site_aniso_U_23
Cl1 0.187(2) 0.0619(9) 0.1246(15) -0.0055(11) -0.0343(14) 0.0081(10)
S1 0.1371(17) 0.1007(12) 0.0888(12) 0.0283(12) -0.0443(12) -0.0148(10)
N1 0.097(4) 0.059(3) 0.061(3) 0.004(3) -0.011(3) -0.002(2)
N2 0.106(4) 0.058(3) 0.052(3) 0.011(3) -0.002(3) 0.003(2)
N3 0.107(4) 0.069(3) 0.051(3) -0.006(3) -0.009(3) 0.004(2)
O1 0.190(5) 0.081(3) 0.069(3) 0.020(3) -0.018(3) 0.014(2)
C1 0.104(7) 0.186(8) 0.093(6) -0.001(6) 0.000(6) -0.024(5)
C2 0.092(7) 0.232(10) 0.097(6) -0.001(6) 0.000(6) -0.026(7)
C3 0.111(8) 0.120(6) 0.097(6) 0.024(6) -0.013(6) -0.029(5)
C4 0.123(7) 0.086(4) 0.097(6) -0.002(5) -0.018(5) 0.005(4)
C5 0.112(6) 0.079(4) 0.080(5) -0.007(4) -0.014(5) 0.003(4)
C6 0.096(6) 0.067(4) 0.077(5) 0.006(4) 0.001(4) -0.017(4)
C8 0.129(6) 0.091(4) 0.089(5) 0.017(4) -0.008(4) -0.029(4)
C7 0.094(6) 0.068(4) 0.067(4) 0.004(3) 0.000(4) -0.011(3)
C9 0.106(6) 0.083(4) 0.077(4) -0.005(4) 0.010(4) -0.016(4)
C10 0.099(6) 0.071(3) 0.067(4) -0.004(4) 0.002(4) -0.003(3)
C11 0.110(6) 0.064(4) 0.069(4) 0.000(4) -0.005(4) -0.007(3)
C12 0.105(5) 0.059(3) 0.060(4) -0.006(3) 0.002(4) -0.006(3)
C13 0.128(6) 0.096(4) 0.067(4) 0.004(4) -0.023(4) -0.013(4)
C14 0.108(5) 0.063(4) 0.046(3) -0.003(4) -0.013(3) 0.003(3)
C15 0.112(6) 0.064(4) 0.069(4) 0.007(3) -0.008(4) 0.008(3)
C16 0.114(6) 0.061(3) 0.084(4) 0.006(3) -0.010(4) 0.008(3)
C17 0.126(6) 0.067(4) 0.048(4) -0.013(4) -0.012(3) 0.011(3)
C18 0.100(5) 0.067(4) 0.060(4) -0.009(3) -0.005(3) -0.003(3)
C19 0.166(8) 0.077(4) 0.077(5) -0.001(4) -0.025(5) -0.007(4)
C20 0.198(9) 0.118(6) 0.087(6) -0.016(6) -0.029(6) -0.023(5)
C21 0.163(8) 0.145(7) 0.061(5) -0.014(6) -0.021(5) -0.007(5)
C22 0.089(5) 0.107(5) 0.046(4) 0.000(4) -0.003(3) 0.012(4)
C23 0.082(5) 0.079(4) 0.063(4) -0.006(3) -0.002(3) 0.006(3)
C24 0.126(6) 0.078(4) 0.071(4) 0.008(4) -0.010(4) 0.012(4)
C25 0.145(7) 0.082(5) 0.091(5) 0.006(4) -0.003(5) 0.021(4)
C26 0.128(7) 0.108(6) 0.108(7) 0.008(5) 0.005(5) 0.037(5)
C27 0.107(6) 0.138(6) 0.073(5) 0.010(5) -0.006(4) 0.032(5)

loop_
_atom_type_symbol
_atom_type_description
_atom_type_scat_dispersion_real
_atom_type_scat_dispersion_imag
_atom_type_scat_source
C C 0.0033 0.0016 'International Tables Vol C Tables 4.2.6.8 and 6.1.1.4'
H H 0.0000 0.0000 'International Tables Vol C Tables 4.2.6.8 and 6.1.1.4'
N N 0.0061 0.0033 'International Tables Vol C Tables 4.2.6.8 and 6.1.1.4'
O O 0.0106 0.0060 'International Tables Vol C Tables 4.2.6.8 and 6.1.1.4'
S S 0.1246 0.1234 'International Tables Vol C Tables 4.2.6.8 and 6.1.1.4'
Cl Cl 0.1484 0.1585 'International Tables Vol C Tables 4.2.6.8 and 6.1.1.4'

loop_
_geom_angle_atom_site_label_1
_geom_angle_atom_site_label_2
_geom_angle_atom_site_label_3
_geom_angle_site_symmetry_1
_geom_angle_site_symmetry_3
_geom_angle
_geom_angle_publ_flag
C13 S1 C14 . . 89.2(3) ?
C14 N1 C12 . . 110.4(4) ?
C15 N2 N3 . . 113.2(4) ?
C15 N2 C14 . . 120.6(4) ?
N3 N2 C14 . . 126.0(4) ?
C17 N3 N2 . . 123.5(4) ?
C6 C1 C2 . . 118.2(8) ?
C6 C1 H1 . . 120.9 ?
C2 C1 H1 . . 120.9 ?
C3 C2 C1 . . 121.9(8) ?
C3 C2 H2 . . 119.1 ?
C1 C2 H2 . . 119.1 ?
C2 C3 C4 . . 120.8(8) ?
C2 C3 H3 . . 119.6 ?
C4 C3 H3 . . 119.6 ?
C3 C4 C5 . . 118.2(8) ?
C3 C4 H4 . . 120.9 ?
C5 C4 H4 . . 120.9 ?
C6 C5 C4 . . 122.9(7) ?
C6 C5 H5 . . 118.5 ?
C4 C5 H5 . . 118.5 ?
C5 C6 C1 . . 118.0(6) ?
C5 C6 C7 . . 122.0(7) ?
C1 C6 C7 . . 119.9(7) ?
C7 C8 H7A . . 109.5 ?
C7 C8 H7B . . 109.5 ?
H7A C8 H7B . . 109.5 ?
C7 C8 H7C . . 109.5 ?
H7A C8 H7C . . 109.5 ?
H7B C8 H7C . . 109.5 ?
C6 C7 C8 . . 109.1(5) ?
C6 C7 C9 . . 116.8(5) ?
C8 C7 C9 . . 113.0(5) ?
C6 C7 C10 . . 115.1(5) ?
C8 C7 C10 . . 113.7(5) ?
C9 C7 C10 . . 88.0(4) ?
C7 C9 C11 . . 89.2(5) ?
C7 C9 H9A . . 113.8 ?
C11 C9 H9A . . 113.8 ?
C7 C9 H9B . . 113.8 ?
C11 C9 H9B . . 113.8 ?
H9A C9 H9B . . 111.0 ?
C11 C10 C7 . . 89.7(5) ?
C11 C10 H10A . . 113.7 ?
C7 C10 H10A . . 113.7 ?
C11 C10 H10B . . 113.7 ?
C7 C10 H10B . . 113.7 ?
H10A C10 H10B . . 110.9 ?
C12 C11 C10 . . 118.3(5) ?
C12 C11 C9 . . 119.2(5) ?
C10 C11 C9 . . 87.4(4) ?
C12 C11 H11 . . 110.0 ?
C10 C11 H11 . . 110.0 ?
C9 C11 H11 . . 110.0 ?
C13 C12 N1 . . 113.8(5) ?
C13 C12 C11 . . 126.9(5) ?
N1 C12 C11 . . 119.3(5) ?
C12 C13 S1 . . 111.8(4) ?
C12 C13 H13 . . 124.1 ?
S1 C13 H13 . . 124.1 ?
N1 C14 N2 . . 123.4(4) ?
N1 C14 S1 . . 114.8(4) ?
N2 C14 S1 . . 121.8(4) ?
O1 C15 N2 . . 122.4(5) ?
O1 C15 C16 . . 123.6(5) ?
N2 C15 C16 . . 114.1(5) ?
C15 C16 Cl1 . . 110.6(4) ?
C15 C16 H16A . . 109.5 ?
Cl1 C16 H16A . . 109.5 ?
C15 C16 H16B . . 109.5 ?
Cl1 C16 H16B . . 109.5 ?
H16A C16 H16B . . 108.1 ?
N3 C17 C18 . . 117.9(5) ?
N3 C17 H17 . . 121.0 ?
C18 C17 H17 . . 121.0 ?
C19 C18 C23 . . 119.4(5) ?
C19 C18 C17 . . 119.1(5) ?
C23 C18 C17 . . 121.5(5) ?
C18 C19 C20 . . 120.8(6) ?
C18 C19 H19 . . 119.6 ?
C20 C19 H19 . . 119.6 ?
C21 C20 C19 . . 120.9(6) ?
C21 C20 H20 . . 119.6 ?
C19 C20 H20 . . 119.6 ?
C20 C21 C22 . . 120.2(6) ?
C20 C21 H21 . . 119.9 ?
C22 C21 H21 . . 119.9 ?
C21 C22 C23 . . 119.9(6) ?
C21 C22 C27 . . 122.1(6) ?
C23 C22 C27 . . 118.0(6) ?
C22 C23 C24 . . 118.5(5) ?
C22 C23 C18 . . 118.9(5) ?
C24 C23 C18 . . 122.7(5) ?
C25 C24 C23 . . 119.9(5) ?
C25 C24 H24 . . 120.0 ?
C23 C24 H24 . . 120.0 ?
C24 C25 C26 . . 122.2(7) ?
C24 C25 H25 . . 118.9 ?
C26 C25 H25 . . 118.9 ?
C27 C26 C25 . . 119.2(7) ?
C27 C26 H26 . . 120.4 ?
C25 C26 H26 . . 120.4 ?
C26 C27 C22 . . 122.2(6) ?
C26 C27 H27 . . 118.9 ?
C22 C27 H27 . . 118.9 ?

loop_
_geom_bond_atom_site_label_1
_geom_bond_atom_site_label_2
_geom_bond_site_symmetry_2
_geom_bond_distance
_geom_bond_publ_flag
Cl1 C16 . 1.766(5) ?
S1 C13 . 1.686(6) ?
S1 C14 . 1.720(5) ?
N1 C14 . 1.301(6) ?
N1 C12 . 1.392(6) ?
N2 C15 . 1.379(6) ?
N2 N3 . 1.393(5) ?
N2 C14 . 1.412(6) ?
N3 C17 . 1.257(5) ?
O1 C15 . 1.190(6) ?
C1 C6 . 1.380(9) ?
C1 C2 . 1.425(9) ?
C1 H1 . 0.9300 ?
C2 C3 . 1.321(9) ?
C2 H2 . 0.9300 ?
C3 C4 . 1.353(9) ?
C3 H3 . 0.9300 ?
C4 C5 . 1.401(8) ?
C4 H4 . 0.9300 ?
C5 C6 . 1.356(8) ?
C5 H5 . 0.9300 ?
C6 C7 . 1.532(8) ?
C8 C7 . 1.532(6) ?
C8 H7A . 0.9600 ?
C8 H7B . 0.9600 ?
C8 H7C . 0.9600 ?
C7 C9 . 1.539(7) ?
C7 C10 . 1.552(7) ?
C9 C11 . 1.565(8) ?
C9 H9A . 0.9700 ?
C9 H9B . 0.9700 ?
C10 C11 . 1.541(7) ?
C10 H10A . 0.9700 ?
C10 H10B . 0.9700 ?
C11 C12 . 1.476(7) ?
C11 H11 . 0.9800 ?
C12 C13 . 1.349(7) ?
C13 H13 . 0.9300 ?
C15 C16 . 1.523(7) ?
C16 H16A . 0.9700 ?
C16 H16B . 0.9700 ?
C17 C18 . 1.470(7) ?
C17 H17 . 0.9300 ?
C18 C19 . 1.364(7) ?
C18 C23 . 1.422(7) ?
C19 C20 . 1.403(8) ?
C19 H19 . 0.9300 ?
C20 C21 . 1.356(8) ?
C20 H20 . 0.9300 ?
C21 C22 . 1.391(8) ?
C21 H21 . 0.9300 ?
C22 C23 . 1.417(7) ?
C22 C27 . 1.425(8) ?
C23 C24 . 1.418(7) ?
C24 C25 . 1.361(7) ?
C24 H24 . 0.9300 ?
C25 C26 . 1.384(8) ?
C25 H25 . 0.9300 ?
C26 C27 . 1.340(8) ?
C26 H26 . 0.9300 ?
C27 H27 . 0.9300 ?

loop_
_geom_hbond_atom_site_label_D
_geom_hbond_atom_site_label_H
_geom_hbond_atom_site_label_A
_geom_hbond_site_symmetry_A
_geom_hbond_distance_DH
_geom_hbond_distance_HA
_geom_hbond_distance_DA
_geom_hbond_angle_DHA
C13 H13 O1 2_545 0.93 2.41 3.243(7) 148.3
C8 H7A Cg1 2_645 0.96 2.94 3.748(3) 143
C16 H16B Cg2 3_566 0.97 2.93 3.740(8) 142

loop_
_geom_torsion_atom_site_label_1
_geom_torsion_atom_site_label_2
_geom_torsion_atom_site_label_3
_geom_torsion_atom_site_label_4
_geom_torsion_site_symmetry_1
_geom_torsion_site_symmetry_2
_geom_torsion_site_symmetry_3
_geom_torsion_site_symmetry_4
_geom_torsion
_geom_torsion_publ_flag
C15 N2 N3 C17 . . . . 174.5(6) ?
C14 N2 N3 C17 . . . . -1.6(9) ?
C6 C1 C2 C3 . . . . 0.9(12) ?
C1 C2 C3 C4 . . . . -1.0(13) ?
C2 C3 C4 C5 . . . . 0.6(12) ?
C3 C4 C5 C6 . . . . -0.2(10) ?
C4 C5 C6 C1 . . . . 0.1(10) ?
C4 C5 C6 C7 . . . . -179.9(5) ?
C2 C1 C6 C5 . . . . -0.4(10) ?
C2 C1 C6 C7 . . . . 179.5(6) ?
C5 C6 C7 C8 . . . . -100.5(7) ?
C1 C6 C7 C8 . . . . 79.6(7) ?
C5 C6 C7 C9 . . . . 129.9(6) ?
C1 C6 C7 C9 . . . . -50.1(8) ?
C5 C6 C7 C10 . . . . 28.7(8) ?
C1 C6 C7 C10 . . . . -151.2(6) ?
C6 C7 C9 C11 . . . . -135.0(6) ?
C8 C7 C9 C11 . . . . 97.2(5) ?
C10 C7 C9 C11 . . . . -17.8(4) ?
C6 C7 C10 C11 . . . . 136.9(5) ?
C8 C7 C10 C11 . . . . -96.2(5) ?
C9 C7 C10 C11 . . . . 18.1(4) ?
C7 C10 C11 C12 . . . . -139.8(5) ?
C7 C10 C11 C9 . . . . -17.8(4) ?
C7 C9 C11 C12 . . . . 139.1(5) ?
C7 C9 C11 C10 . . . . 17.9(4) ?
C14 N1 C12 C13 . . . . -1.6(7) ?
C14 N1 C12 C11 . . . . 177.6(5) ?
C10 C11 C12 C13 . . . . -127.6(7) ?
C9 C11 C12 C13 . . . . 128.4(6) ?
C10 C11 C12 N1 . . . . 53.3(8) ?
C9 C11 C12 N1 . . . . -50.8(7) ?
N1 C12 C13 S1 . . . . 2.0(7) ?
C11 C12 C13 S1 . . . . -177.2(5) ?
C14 S1 C13 C12 . . . . -1.4(5) ?
C12 N1 C14 N2 . . . . 179.4(5) ?
C12 N1 C14 S1 . . . . 0.5(6) ?
C15 N2 C14 N1 . . . . 149.7(6) ?
N3 N2 C14 N1 . . . . -34.4(9) ?
C15 N2 C14 S1 . . . . -31.5(8) ?
N3 N2 C14 S1 . . . . 144.4(5) ?
C13 S1 C14 N1 . . . . 0.5(5) ?
C13 S1 C14 N2 . . . . -178.4(5) ?
N3 N2 C15 O1 . . . . -176.4(6) ?
C14 N2 C15 O1 . . . . 0.0(10) ?
N3 N2 C15 C16 . . . . 3.1(7) ?
C14 N2 C15 C16 . . . . 179.4(5) ?
O1 C15 C16 Cl1 . . . . -4.2(9) ?
N2 C15 C16 Cl1 . . . . 176.3(4) ?
N2 N3 C17 C18 . . . . -179.0(5) ?
N3 C17 C18 C19 . . . . 0.8(9) ?
N3 C17 C18 C23 . . . . -179.8(6) ?
C23 C18 C19 C20 . . . . 1.6(10) ?
C17 C18 C19 C20 . . . . -179.0(7) ?
C18 C19 C20 C21 . . . . -0.1(13) ?
C19 C20 C21 C22 . . . . -0.8(13) ?
C20 C21 C22 C23 . . . . 0.2(11) ?
C20 C21 C22 C27 . . . . -178.8(8) ?
C21 C22 C23 C24 . . . . 179.5(6) ?
C27 C22 C23 C24 . . . . -1.4(9) ?
C21 C22 C23 C18 . . . . 1.2(9) ?
C27 C22 C23 C18 . . . . -179.7(6) ?
C19 C18 C23 C22 . . . . -2.1(9) ?
C17 C18 C23 C22 . . . . 178.5(6) ?
C19 C18 C23 C24 . . . . 179.7(6) ?
C17 C18 C23 C24 . . . . 0.3(9) ?
C22 C23 C24 C25 . . . . 2.9(9) ?
C18 C23 C24 C25 . . . . -178.9(6) ?
C23 C24 C25 C26 . . . . -3.2(11) ?
C24 C25 C26 C27 . . . . 1.8(12) ?
C25 C26 C27 C22 . . . . -0.3(12) ?
C21 C22 C27 C26 . . . . 179.2(8) ?
C23 C22 C27 C26 . . . . 0.2(10) ?
